data_1517504
loop_
_publ_author_name
'Li, Yong'
'Liu, Yun-Bao'
'Liu, Yang-Lan'
'Wang, Chen'
'Wu, Lian-Qiu'
'Li, Li'
'Ma, Shuang-Gang'
'Qu, Jing'
'Yu, Shi-Shan'

_publ_section_title
;
 Mollanol A, a Diterpenoid with a New C-Nor-D-homograyanane Skeleton from
 the Fruits of Rhododendron molle.
;
_journal_issue 16
_journal_name_full 'Organic letters'
_journal_page_first 4320
_journal_page_last 4323
_journal_paper_doi 10.1021/ol5020653
_journal_volume 16
_journal_year 2014
_chemical_absolute_configuration ad
_chemical_formula_moiety 'C20 H30 O6'
_chemical_formula_sum 'C20 H30 O6'
_chemical_formula_weight 366.44
_chemical_name_systematic
; 
 ? 
;
_space_group_IT_number 19
_symmetry_cell_setting orthorhombic
_symmetry_space_group_name_Hall 'P 2ac 2ab'
_symmetry_space_group_name_H-M 'P 21 21 21'
_atom_sites_solution_hydrogens geom
_atom_sites_solution_primary direct
_atom_sites_solution_secondary difmap
_audit_creation_method SHELXL-97
_cell_angle_alpha 90.00
_cell_angle_beta 90.00
_cell_angle_gamma 90.00
_cell_formula_units_Z 4
_cell_length_a 7.359(3)
_cell_length_b 12.959(3)
_cell_length_c 19.109(5)
_cell_measurement_temperature 293(2)
_cell_volume 1822.3(10)
_computing_cell_refinement 'CrystalClear (Rigaku Inc., 2008)'
_computing_data_collection 'CrystalClear (Rigaku Inc., 2008)'
_computing_data_reduction 'CrystalClear (Rigaku Inc., 2008)'
_computing_molecular_graphics ORTEPII(Johnson,1976)andPLUTON(Spek,1990)
_computing_publication_material 'SHELXL97(Sheldrick, 1997)'
_computing_structure_refinement 'SHELXL-97 (Sheldrick, 1997)'
_computing_structure_solution 'SHELXS-97 (Sheldrick, 1990)'
_diffrn_ambient_temperature 293(2)
_diffrn_detector_area_resol_mean 0
_diffrn_measured_fraction_theta_full 0.924
_diffrn_measured_fraction_theta_max 0.924
_diffrn_measurement_device_type 'MicroMax 002+'
_diffrn_measurement_method \f\k
_diffrn_radiation_monochromator confocal
_diffrn_radiation_source 'fine-focus sealed tube'
_diffrn_radiation_type CuK\a
_diffrn_radiation_wavelength 1.54178
_diffrn_reflns_av_R_equivalents 0.1549
_diffrn_reflns_av_sigmaI/netI 0.1572
_diffrn_reflns_limit_h_max 3
_diffrn_reflns_limit_h_min -8
_diffrn_reflns_limit_k_max 16
_diffrn_reflns_limit_k_min -13
_diffrn_reflns_limit_l_max 23
_diffrn_reflns_limit_l_min -23
_diffrn_reflns_number 12551
_diffrn_reflns_theta_full 73.90
_diffrn_reflns_theta_max 73.90
_diffrn_reflns_theta_min 4.12
_diffrn_standards_decay_% 0
_diffrn_standards_interval_count 0
_diffrn_standards_interval_time 0
_diffrn_standards_number 0
_exptl_absorpt_coefficient_mu 0.799
_exptl_absorpt_correction_T_max 0.9764
_exptl_absorpt_correction_T_min 0.8375
_exptl_absorpt_correction_type multi-scan
_exptl_crystal_colour Colorless
_exptl_crystal_density_diffrn 1.336
_exptl_crystal_density_method 'not measured'
_exptl_crystal_description Needle
_exptl_crystal_F_000 792
_exptl_crystal_size_max 0.23
_exptl_crystal_size_mid 0.04
_exptl_crystal_size_min 0.03
_refine_diff_density_max 0.435
_refine_diff_density_min -0.342
_refine_diff_density_rms 0.075
_refine_ls_abs_structure_details 'Flack H D (1983), Acta Cryst. A39, 876-881'
_refine_ls_abs_structure_Flack 0.4(5)
_refine_ls_extinction_coef 0.0029(5)
_refine_ls_extinction_expression Fc^*^=kFc[1+0.001xFc^2^\l^3^/sin(2\q)]^-1/4^
_refine_ls_extinction_method SHELXL
_refine_ls_goodness_of_fit_ref 1.003
_refine_ls_hydrogen_treatment mixed
_refine_ls_matrix_type full
_refine_ls_number_parameters 255
_refine_ls_number_reflns 3331
_refine_ls_number_restraints 0
_refine_ls_restrained_S_all 1.003
_refine_ls_R_factor_all 0.1277
_refine_ls_R_factor_gt 0.0650
_refine_ls_shift/su_max 0.015
_refine_ls_shift/su_mean 0.000
_refine_ls_structure_factor_coef Fsqd
_refine_ls_weighting_details 'calc w=1/[\s^2^(Fo^2^)+(0.0316P)^2^+0.0100P] where P=(Fo^2^+2Fc^2^)/3'
_refine_ls_weighting_scheme calc
_refine_ls_wR_factor_gt 0.1366
_refine_ls_wR_factor_ref 0.1950
_reflns_number_gt 1659
_reflns_number_total 3331
_reflns_threshold_expression >2sigma(I)
_cod_data_source_file ol5020653_si_003.cif
_cod_data_source_block 5630
_cod_depositor_comments
;
The following automatic conversions were performed:

'_exptl_absorpt_correction_type' value 'Multi-scan' changed to
'multi-scan' according to
/usr/data/users/saulius/crontab/automatic-downloads/current/ACS/lib/dictionaries/cif_core.dic
dictionary named 'cif_core.dic' version 2.4.2 from 2011-04-26.

Automatic conversion script
Id: cif_fix_values 2281 2013-09-26 08:29:07Z andrius 
;
_cod_original_cell_volume 1822.2(10)
_cod_original_sg_symbol_H-M P212121
_cod_database_code 1517504

loop_
_symmetry_equiv_pos_as_xyz
'x, y, z'
'-x+1/2, -y, z+1/2'
'-x, y+1/2, -z+1/2'
'x+1/2, -y+1/2, -z'

loop_
_atom_site_label
_atom_site_type_symbol
_atom_site_fract_x
_atom_site_fract_y
_atom_site_fract_z
_atom_site_U_iso_or_equiv
_atom_site_adp_type
_atom_site_occupancy
_atom_site_symmetry_multiplicity
_atom_site_calc_flag
_atom_site_refinement_flags
O1 O 0.5229(6) -0.1231(3) 0.4898(2) 0.0604(11) Uani 1 1 d .
H1 H 0.5551 -0.1680 0.4622 0.091 Uiso 1 1 calc R
O2 O 0.2384(10) -0.2282(3) 0.5995(2) 0.0909(19) Uani 1 1 d .
H2 H 0.1940 -0.2272 0.6389 0.136 Uiso 1 1 calc R
O3 O -0.0499(7) -0.1296(3) 0.4865(2) 0.0544(11) Uani 1 1 d .
H3 H -0.086(13) -0.129(6) 0.454(4) 0.09(3) Uiso 1 1 d .
O4 O -0.2471(6) 0.0393(2) 0.52850(19) 0.0532(10) Uani 1 1 d .
H4 H -0.2932 -0.0143 0.5143 0.080 Uiso 1 1 calc R
O5 O 0.0323(5) 0.2877(2) 0.45122(19) 0.0513(9) Uani 1 1 d .
H5 H 0.0911 0.3384 0.4633 0.077 Uiso 1 1 calc R
O6 O 0.2488(6) 0.1771(2) 0.25313(18) 0.0538(11) Uani 1 1 d .
C1 C 0.2333(8) -0.0372(3) 0.4650(2) 0.0415(11) Uani 1 1 d .
H1A H 0.2978 0.0259 0.4784 0.050 Uiso 1 1 calc R
C2 C 0.3305(8) -0.1277(3) 0.4986(3) 0.0490(13) Uani 1 1 d .
H2A H 0.2854 -0.1919 0.4778 0.059 Uiso 1 1 calc R
C3 C 0.2730(9) -0.1242(4) 0.5768(3) 0.0554(15) Uani 1 1 d .
H3A H 0.3726 -0.0952 0.6045 0.066 Uiso 1 1 calc R
C4 C 0.1068(8) -0.0532(3) 0.5825(3) 0.0462(13) Uani 1 1 d .
C5 C 0.0469(8) -0.0378(3) 0.5037(3) 0.0444(12) Uani 1 1 d .
C6 C -0.0798(8) 0.0558(3) 0.4940(3) 0.0462(12) Uani 1 1 d .
H6 H -0.0212 0.1150 0.5165 0.055 Uiso 1 1 calc R
C7 C -0.1182(8) 0.0861(4) 0.4179(3) 0.0478(13) Uani 1 1 d .
H7A H -0.1554 0.0247 0.3926 0.057 Uiso 1 1 calc R
H7B H -0.2201 0.1336 0.4175 0.057 Uiso 1 1 calc R
C8 C 0.0392(8) 0.1361(3) 0.3781(2) 0.0422(12) Uani 1 1 d .
C9 C 0.1616(8) 0.0527(4) 0.3431(3) 0.0443(12) Uani 1 1 d .
H9 H 0.0868 0.0240 0.3053 0.053 Uiso 1 1 calc R
C10 C 0.2219(8) -0.0398(3) 0.3850(2) 0.0447(12) Uani 1 1 d .
C11 C 0.3216(9) 0.1071(4) 0.3051(3) 0.0507(14) Uani 1 1 d .
H11 H 0.4032 0.0565 0.2835 0.061 Uiso 1 1 calc R
C12 C 0.4246(9) 0.1793(4) 0.3514(3) 0.0510(13) Uani 1 1 d .
H12A H 0.5284 0.2094 0.3276 0.061 Uiso 1 1 calc R
H12B H 0.4643 0.1460 0.3942 0.061 Uiso 1 1 calc R
C13 C 0.2758(8) 0.2587(3) 0.3649(3) 0.0464(13) Uani 1 1 d .
H13 H 0.3224 0.3274 0.3769 0.056 Uiso 1 1 calc R
C14 C 0.1516(7) 0.2130(3) 0.4206(2) 0.0408(11) Uani 1 1 d .
H14 H 0.2225 0.1775 0.4567 0.049 Uiso 1 1 calc R
C15 C -0.0197(8) 0.2098(4) 0.3186(3) 0.0479(13) Uani 1 1 d .
H15A H -0.0773 0.1725 0.2807 0.057 Uiso 1 1 calc R
H15B H -0.1021 0.2625 0.3357 0.057 Uiso 1 1 calc R
C16 C 0.1614(9) 0.2566(4) 0.2955(3) 0.0512(14) Uani 1 1 d .
C17 C 0.1564(11) 0.3547(4) 0.2544(3) 0.0684(19) Uani 1 1 d .
H17A H 0.0981 0.3425 0.2103 0.103 Uiso 1 1 calc R
H17B H 0.2782 0.3786 0.2466 0.103 Uiso 1 1 calc R
H17C H 0.0898 0.4060 0.2801 0.103 Uiso 1 1 calc R
C19 C -0.0466(11) -0.0967(5) 0.6275(3) 0.0713(19) Uani 1 1 d .
H19A H -0.1255 -0.0416 0.6418 0.107 Uiso 1 1 calc R
H19B H 0.0037 -0.1296 0.6681 0.107 Uiso 1 1 calc R
H19C H -0.1146 -0.1462 0.6008 0.107 Uiso 1 1 calc R
C18 C 0.1732(9) 0.0466(4) 0.6167(3) 0.0545(14) Uani 1 1 d .
H18A H 0.0735 0.0940 0.6210 0.082 Uiso 1 1 calc R
H18B H 0.2664 0.0770 0.5881 0.082 Uiso 1 1 calc R
H18C H 0.2215 0.0316 0.6622 0.082 Uiso 1 1 calc R
C20 C 0.2687(11) -0.1236(4) 0.3504(3) 0.067(2) Uani 1 1 d .
H20A H 0.259(11) -0.115(6) 0.301(4) 0.10(2) Uiso 1 1 d .
H20B H 0.350(9) -0.183(4) 0.373(3) 0.055(16) Uiso 1 1 d .

loop_
_atom_site_aniso_label
_atom_site_aniso_U_11
_atom_site_aniso_U_22
_atom_site_aniso_U_33
_atom_site_aniso_U_23
_atom_site_aniso_U_13
_atom_site_aniso_U_12
O1 0.053(3) 0.047(2) 0.082(3) -0.0075(17) -0.008(2) 0.0081(17)
O2 0.160(6) 0.0435(19) 0.069(3) 0.0146(17) 0.026(3) 0.020(3)
O3 0.065(3) 0.0342(17) 0.064(2) -0.0060(16) -0.016(2) -0.0120(16)
O4 0.049(3) 0.0408(16) 0.070(2) -0.0060(15) 0.010(2) -0.0063(17)
O5 0.047(3) 0.0377(16) 0.069(2) -0.0077(15) 0.0073(19) 0.0019(15)
O6 0.070(3) 0.0435(16) 0.0482(19) 0.0022(13) -0.0004(19) 0.0132(17)
C1 0.043(3) 0.0323(19) 0.050(2) -0.0068(18) -0.007(2) 0.001(2)
C2 0.054(4) 0.033(2) 0.059(3) -0.006(2) -0.011(3) 0.012(2)
C3 0.067(5) 0.041(2) 0.058(3) -0.008(2) -0.003(3) 0.015(3)
C4 0.054(4) 0.035(2) 0.050(3) -0.002(2) -0.003(2) -0.006(2)
C5 0.043(3) 0.037(2) 0.052(2) -0.0049(19) -0.009(2) -0.006(2)
C6 0.043(3) 0.031(2) 0.064(3) 0.0000(19) 0.004(3) -0.0063(19)
C7 0.030(3) 0.041(2) 0.073(3) -0.002(2) -0.004(3) 0.0021(19)
C8 0.037(3) 0.033(2) 0.056(3) -0.0032(19) -0.007(2) 0.005(2)
C9 0.040(3) 0.039(2) 0.054(3) -0.003(2) -0.005(2) 0.003(2)
C10 0.052(4) 0.037(2) 0.045(2) -0.0031(19) -0.002(2) 0.008(2)
C11 0.056(4) 0.041(2) 0.055(3) -0.005(2) -0.001(3) 0.016(2)
C12 0.038(4) 0.059(3) 0.056(3) 0.004(2) 0.002(3) 0.003(2)
C13 0.047(4) 0.035(2) 0.058(3) -0.0003(19) -0.006(3) 0.000(2)
C14 0.042(3) 0.034(2) 0.047(2) -0.0026(18) 0.000(2) 0.0044(19)
C15 0.041(4) 0.038(2) 0.065(3) 0.002(2) -0.012(3) 0.006(2)
C16 0.050(4) 0.041(2) 0.063(3) 0.005(2) -0.004(3) 0.005(2)
C17 0.082(6) 0.045(3) 0.078(4) 0.012(3) 0.010(4) 0.011(3)
C19 0.069(5) 0.074(4) 0.071(4) 0.007(3) -0.002(4) -0.025(3)
C18 0.054(4) 0.044(2) 0.065(3) -0.010(2) -0.004(3) 0.002(2)
C20 0.108(6) 0.041(3) 0.053(3) -0.001(2) 0.000(3) 0.031(3)

loop_
_atom_type_symbol
_atom_type_description
_atom_type_scat_dispersion_real
_atom_type_scat_dispersion_imag
_atom_type_scat_source
C C 0.0181 0.0091 'International Tables Vol C Tables 4.2.6.8 and 6.1.1.4'
H H 0.0000 0.0000 'International Tables Vol C Tables 4.2.6.8 and 6.1.1.4'
O O 0.0492 0.0322 'International Tables Vol C Tables 4.2.6.8 and 6.1.1.4'

loop_
_geom_angle_atom_site_label_1
_geom_angle_atom_site_label_2
_geom_angle_atom_site_label_3
_geom_angle
C2 O1 H1 109.5
C3 O2 H2 109.5
C5 O3 H3 114(7)
C6 O4 H4 109.5
C14 O5 H5 109.5
C11 O6 C16 103.0(3)
C2 C1 C10 115.6(4)
C2 C1 C5 102.1(4)
C10 C1 C5 115.2(4)
C2 C1 H1A 107.8
C10 C1 H1A 107.8
C5 C1 H1A 107.8
O1 C2 C1 112.7(5)
O1 C2 C3 112.5(5)
C1 C2 C3 104.9(4)
O1 C2 H2A 108.9
C1 C2 H2A 108.9
C3 C2 H2A 108.9
O2 C3 C4 113.5(5)
O2 C3 C2 108.1(4)
C4 C3 C2 107.7(4)
O2 C3 H3A 109.1
C4 C3 H3A 109.1
C2 C3 H3A 109.1
C19 C4 C18 108.0(5)
C19 C4 C3 114.1(5)
C18 C4 C3 106.4(5)
C19 C4 C5 112.1(5)
C18 C4 C5 112.8(4)
C3 C4 C5 103.3(4)
O3 C5 C6 109.1(5)
O3 C5 C1 109.5(4)
C6 C5 C1 118.1(4)
O3 C5 C4 104.7(4)
C6 C5 C4 112.5(4)
C1 C5 C4 102.0(4)
O4 C6 C7 108.7(5)
O4 C6 C5 110.6(4)
C7 C6 C5 115.4(4)
O4 C6 H6 107.3
C7 C6 H6 107.3
C5 C6 H6 107.3
C8 C7 C6 116.2(5)
C8 C7 H7A 108.2
C6 C7 H7A 108.2
C8 C7 H7B 108.2
C6 C7 H7B 108.2
H7A C7 H7B 107.4
C14 C8 C7 114.9(4)
C14 C8 C15 98.0(3)
C7 C8 C15 114.5(4)
C14 C8 C9 111.6(4)
C7 C8 C9 111.0(4)
C15 C8 C9 106.0(4)
C10 C9 C11 112.7(5)
C10 C9 C8 119.5(4)
C11 C9 C8 109.0(4)
C10 C9 H9 104.7
C11 C9 H9 104.7
C8 C9 H9 104.7
C20 C10 C9 117.7(4)
C20 C10 C1 120.3(4)
C9 C10 C1 121.9(4)
O6 C11 C12 101.6(4)
O6 C11 C9 108.9(5)
C12 C11 C9 113.1(4)
O6 C11 H11 111.0
C12 C11 H11 111.0
C9 C11 H11 111.0
C11 C12 C13 99.2(5)
C11 C12 H12A 111.9
C13 C12 H12A 111.9
C11 C12 H12B 111.9
C13 C12 H12B 111.9
H12A C12 H12B 109.6
C14 C13 C12 106.7(4)
C14 C13 C16 105.2(5)
C12 C13 C16 103.2(4)
C14 C13 H13 113.6
C12 C13 H13 113.6
C16 C13 H13 113.6
O5 C14 C13 113.0(4)
O5 C14 C8 109.0(4)
C13 C14 C8 102.0(4)
O5 C14 H14 110.8
C13 C14 H14 110.8
C8 C14 H14 110.8
C16 C15 C8 102.3(4)
C16 C15 H15A 111.3
C8 C15 H15A 111.3
C16 C15 H15B 111.3
C8 C15 H15B 111.3
H15A C15 H15B 109.2
O6 C16 C17 108.6(4)
O6 C16 C15 105.3(4)
C17 C16 C15 117.9(5)
O6 C16 C13 104.2(4)
C17 C16 C13 116.2(5)
C15 C16 C13 103.3(4)
C16 C17 H17A 109.5
C16 C17 H17B 109.5
H17A C17 H17B 109.5
C16 C17 H17C 109.5
H17A C17 H17C 109.5
H17B C17 H17C 109.5
C4 C19 H19A 109.5
C4 C19 H19B 109.5
H19A C19 H19B 109.5
C4 C19 H19C 109.5
H19A C19 H19C 109.5
H19B C19 H19C 109.5
C4 C18 H18A 109.5
C4 C18 H18B 109.5
H18A C18 H18B 109.5
C4 C18 H18C 109.5
H18A C18 H18C 109.5
H18B C18 H18C 109.5
C10 C20 H20A 112(5)
C10 C20 H20B 122(3)
H20A C20 H20B 122(6)

loop_
_geom_bond_atom_site_label_1
_geom_bond_atom_site_label_2
_geom_bond_distance
O1 C2 1.427(7)
O1 H1 0.8200
O2 C3 1.439(7)
O2 H2 0.8200
O3 C5 1.424(6)
O3 H3 0.68(7)
O4 C6 1.413(7)
O4 H4 0.8200
O5 C14 1.432(6)
O5 H5 0.8200
O6 C11 1.447(6)
O6 C16 1.459(6)
C1 C2 1.517(7)
C1 C10 1.531(6)
C1 C5 1.559(8)
C1 H1A 0.9800
C2 C3 1.553(7)
C2 H2A 0.9800
C3 C4 1.534(8)
C3 H3A 0.9800
C4 C19 1.526(8)
C4 C18 1.529(7)
C4 C5 1.582(7)
C5 C6 1.541(7)
C6 C7 1.533(7)
C6 H6 0.9800
C7 C8 1.530(8)
C7 H7A 0.9700
C7 H7B 0.9700
C8 C14 1.530(7)
C8 C15 1.547(7)
C8 C9 1.558(7)
C9 C10 1.509(7)
C9 C11 1.553(8)
C9 H9 0.9800
C10 C20 1.317(7)
C11 C12 1.494(8)
C11 H11 0.9800
C12 C13 1.525(8)
C12 H12A 0.9700
C12 H12B 0.9700
C13 C14 1.522(7)
C13 C16 1.571(8)
C13 H13 0.9800
C14 H14 0.9800
C15 C16 1.529(8)
C15 H15A 0.9700
C15 H15B 0.9700
C16 C17 1.495(7)
C17 H17A 0.9600
C17 H17B 0.9600
C17 H17C 0.9600
C19 H19A 0.9600
C19 H19B 0.9600
C19 H19C 0.9600
C18 H18A 0.9600
C18 H18B 0.9600
C18 H18C 0.9600
C20 H20A 0.95(7)
C20 H20B 1.06(6)
